data_4345230
loop_
_publ_author_name
'Vignesh, Kuduva R.'
'Langley, Stuart K.'
'Murray, Keith S.'
'Rajaraman, Gopalan'

_publ_section_title
;
 Exploring the Influence of Diamagnetic Ions on the Mechanism of
 Magnetization Relaxation in {Co(III)2Ln(III)2} (Ln = Dy, Tb, Ho)
 &quot;Butterfly&quot; Complexes.
;
_journal_issue 5
_journal_name_full 'Inorganic chemistry'
_journal_page_first 2518
_journal_page_last 2532
_journal_paper_doi 10.1021/acs.inorgchem.6b02720
_journal_volume 56
_journal_year 2017
_chemical_formula_sum 'C42 H52 Co2 N4 O20 Tb2'
_chemical_formula_weight 1368.58
_chemical_name_systematic
; 
 ? 
;
_space_group_IT_number 2
_symmetry_cell_setting triclinic
_symmetry_space_group_name_Hall '-P 1'
_symmetry_space_group_name_H-M 'P -1'
_atom_sites_solution_hydrogens geom
_atom_sites_solution_primary direct
_atom_sites_solution_secondary difmap
_audit_creation_method SHELXL-97
_cell_angle_alpha 90.49(3)
_cell_angle_beta 91.81(3)
_cell_angle_gamma 91.40(3)
_cell_formula_units_Z 1
_cell_length_a 10.092(2)
_cell_length_b 10.558(2)
_cell_length_c 11.080(2)
_cell_measurement_reflns_used 26517
_cell_measurement_temperature 100(2)
_cell_measurement_theta_max 27.95
_cell_measurement_theta_min 2.65
_cell_volume 1179.6(4)
_computing_cell_refinement 'XDS (Kabsch, 1993)'
_computing_data_collection 'Blu-Ice (McPhillips et al, 2002)'
_computing_data_reduction 'XDS (Kabsch, 1993)'
_computing_molecular_graphics X-SEED
_computing_publication_material 'XCIF V6.12 (BrukerAXS, 2001).'
_computing_structure_refinement 'SHELXL-97 (Sheldrick, 1997)'
_computing_structure_solution 'SHELXS-97 (Sheldrick, 1990)'
_diffrn_ambient_temperature 100(2)
_diffrn_measured_fraction_theta_full 0.983
_diffrn_measured_fraction_theta_max 0.983
_diffrn_measurement_device_type synchrotron
_diffrn_measurement_method 'scans in phi'
_diffrn_radiation_monochromator 'double crystal'
_diffrn_radiation_source '3BM1 dipole'
_diffrn_radiation_type synchrotron
_diffrn_radiation_wavelength 0.71079
_diffrn_reflns_av_R_equivalents 0.0603
_diffrn_reflns_av_sigmaI/netI 0.0408
_diffrn_reflns_limit_h_max 13
_diffrn_reflns_limit_h_min -13
_diffrn_reflns_limit_k_max 13
_diffrn_reflns_limit_k_min -13
_diffrn_reflns_limit_l_max 14
_diffrn_reflns_limit_l_min -14
_diffrn_reflns_number 26517
_diffrn_reflns_theta_full 27.92
_diffrn_reflns_theta_max 27.92
_diffrn_reflns_theta_min 2.65
_exptl_absorpt_coefficient_mu 3.735
_exptl_absorpt_correction_T_max 0.654
_exptl_absorpt_correction_T_min 0.453
_exptl_absorpt_correction_type multi-scan
_exptl_absorpt_process_details SADABS
_exptl_crystal_density_diffrn 1.927
_exptl_crystal_density_method 'not measured'
_exptl_crystal_description plate
_exptl_crystal_F_000 676
_exptl_crystal_size_max 0.2
_exptl_crystal_size_mid 0.1
_exptl_crystal_size_min 0.05
_refine_diff_density_max 0.831
_refine_diff_density_min -1.218
_refine_diff_density_rms 0.145
_refine_ls_extinction_method none
_refine_ls_goodness_of_fit_ref 1.102
_refine_ls_hydrogen_treatment mixed
_refine_ls_matrix_type full
_refine_ls_number_parameters 322
_refine_ls_number_reflns 5561
_refine_ls_number_restraints 0
_refine_ls_restrained_S_all 1.102
_refine_ls_R_factor_all 0.0302
_refine_ls_R_factor_gt 0.0294
_refine_ls_shift/su_max 0.002
_refine_ls_shift/su_mean 0.000
_refine_ls_structure_factor_coef Fsqd
_refine_ls_weighting_details 'calc w=1/[\s^2^(Fo^2^)+(0.0194P)^2^+3.2614P] where P=(Fo^2^+2Fc^2^)/3'
_refine_ls_weighting_scheme calc
_refine_ls_wR_factor_gt 0.0712
_refine_ls_wR_factor_ref 0.0721
_reflns_number_gt 5478
_reflns_number_total 5561
_reflns_threshold_expression >2sigma(I)
_cod_data_source_file ic6b02720_si_003.cif
_cod_data_source_block c:\users\55117655\desktop\co2tb2~1\merged\p-1m
_cod_depositor_comments 'Adding full bibliography for 4345230.cif.'
_cod_original_sg_symbol_H-M P-1
_cod_database_code 4345230

loop_
_symmetry_equiv_pos_as_xyz
'x, y, z'
'-x, -y, -z'

loop_
_atom_site_label
_atom_site_type_symbol
_atom_site_fract_x
_atom_site_fract_y
_atom_site_fract_z
_atom_site_U_iso_or_equiv
_atom_site_adp_type
_atom_site_occupancy
_atom_site_symmetry_multiplicity
_atom_site_calc_flag
_atom_site_refinement_flags
Tb1 Tb 0.630882(13) 0.940717(13) 0.881932(12) 0.01631(6) Uani 1 1 d .
Co2 Co 0.38589(4) 1.13143(4) 0.83266(4) 0.01531(9) Uani 1 1 d .
O3 O 0.7079(2) 0.8640(2) 0.6839(2) 0.0258(5) Uani 1 1 d .
O4 O 0.2634(2) 1.0521(2) 0.93460(19) 0.0187(4) Uani 1 1 d .
O6 O 0.5053(2) 1.2226(2) 0.7316(2) 0.0200(4) Uani 1 1 d .
O7 O 0.5169(2) 1.1176(2) 0.96195(19) 0.0175(4) Uani 1 1 d .
O8 O 0.3297(2) 1.2960(2) 0.8830(2) 0.0199(4) Uani 1 1 d .
O1 O 0.4393(2) 0.9722(2) 0.77318(19) 0.0189(4) Uani 1 1 d .
O2 O 0.8590(2) 0.9150(2) 0.8203(2) 0.0232(5) Uani 1 1 d .
O5 O 0.3386(3) 1.2755(2) 1.0852(2) 0.0243(5) Uani 1 1 d .
O9 O 0.6940(2) 1.1181(2) 0.7678(2) 0.0223(4) Uani 1 1 d .
N5 N 0.2454(3) 1.1235(3) 0.7074(2) 0.0204(5) Uani 1 1 d .
O10 O 0.9158(3) 0.8833(3) 0.6350(3) 0.0350(6) Uani 1 1 d .
C7 C 0.6285(3) 1.2040(3) 0.7188(3) 0.0198(6) Uani 1 1 d .
N8 N 0.8306(3) 0.8864(3) 0.7105(3) 0.0239(5) Uani 1 1 d .
C9 C 0.1348(3) 1.0372(4) 0.8818(3) 0.0284(7) Uani 1 1 d .
H9A H 0.0681 1.0572 0.9423 0.034 Uiso 1 1 calc R
H9B H 0.1196 0.9483 0.8549 0.034 Uiso 1 1 calc R
C10 C 0.8019(3) 1.2433(3) 0.5704(3) 0.0246(6) Uani 1 1 d .
H10 H 0.8271 1.1584 0.5838 0.030 Uiso 1 1 calc R
C11 C 0.3134(3) 1.3358(3) 0.9904(3) 0.0207(6) Uani 1 1 d .
C12 C 0.3990(4) 0.9613(3) 0.6500(3) 0.0273(7) Uani 1 1 d .
H12A H 0.4060 0.8725 0.6220 0.033 Uiso 1 1 calc R
H12B H 0.4565 1.0157 0.6003 0.033 Uiso 1 1 calc R
C13 C 0.6983(3) 1.2924(3) 0.6348(3) 0.0209(6) Uani 1 1 d .
C14 C 0.1196(4) 1.1242(4) 0.7755(3) 0.0286(7) Uani 1 1 d .
H14A H 0.0441 1.0948 0.7224 0.034 Uiso 1 1 calc R
H14B H 0.1020 1.2113 0.8037 0.034 Uiso 1 1 calc R
C15 C 0.6625(3) 1.4188(3) 0.6194(3) 0.0262(7) Uani 1 1 d .
C16 C 0.8688(4) 1.3155(4) 0.4873(3) 0.0308(7) Uani 1 1 d .
H16 H 0.9381 1.2803 0.4427 0.037 Uiso 1 1 calc R
C17 C 0.2597(4) 1.4668(3) 0.9994(3) 0.0254(7) Uani 1 1 d .
C18 C 0.2577(4) 1.0023(4) 0.6379(3) 0.0321(8) Uani 1 1 d .
H18A H 0.2330 1.0153 0.5518 0.039 Uiso 1 1 calc R
H18B H 0.1975 0.9362 0.6702 0.039 Uiso 1 1 calc R
C20 C 0.2458(4) 1.2324(3) 0.6247(3) 0.0302(7) Uani 1 1 d .
H20A H 0.1633 1.2309 0.5756 0.045 Uiso 1 1 calc R
H20B H 0.3215 1.2271 0.5718 0.045 Uiso 1 1 calc R
H20C H 0.2529 1.3114 0.6717 0.045 Uiso 1 1 calc R
C22 C 0.1710(4) 1.4993(3) 1.0893(3) 0.0294(7) Uani 1 1 d .
C23 C 0.5573(4) 1.4835(3) 0.6899(4) 0.0336(8) Uani 1 1 d .
H23A H 0.5672 1.5755 0.6812 0.050 Uiso 1 1 calc R
H23B H 0.5671 1.4614 0.7754 0.050 Uiso 1 1 calc R
H23C H 0.4693 1.4556 0.6589 0.050 Uiso 1 1 calc R
C24 C 0.3013(4) 1.5561(3) 0.9158(4) 0.0301(7) Uani 1 1 d .
H24 H 0.3589 1.5317 0.8540 0.036 Uiso 1 1 calc R
C26 C 0.7336(4) 1.4909(4) 0.5365(4) 0.0332(8) Uani 1 1 d .
H26 H 0.7127 1.5774 0.5257 0.040 Uiso 1 1 calc R
C28 C 0.8331(4) 1.4399(4) 0.4701(4) 0.0339(8) Uani 1 1 d .
H28 H 0.8771 1.4903 0.4124 0.041 Uiso 1 1 calc R
C1 C 0.2594(4) 1.6809(3) 0.9216(4) 0.0347(8) Uani 1 1 d .
H1 H 0.2888 1.7417 0.8649 0.042 Uiso 1 1 calc R
C2 C 0.1307(4) 1.6259(4) 1.0929(4) 0.0369(9) Uani 1 1 d .
H2 H 0.0716 1.6509 1.1533 0.044 Uiso 1 1 calc R
C3 C 0.1163(5) 1.4065(4) 1.1785(4) 0.0387(9) Uani 1 1 d .
H3A H 0.1844 1.3894 1.2408 0.058 Uiso 1 1 calc R
H3B H 0.0900 1.3273 1.1364 0.058 Uiso 1 1 calc R
H3C H 0.0389 1.4423 1.2161 0.058 Uiso 1 1 calc R
C4 C 0.1741(4) 1.7148(4) 1.0115(4) 0.0361(9) Uani 1 1 d .
H4 H 0.1454 1.7997 1.0172 0.043 Uiso 1 1 calc R
H7 H 0.566(5) 1.194(5) 0.974(5) 0.043 Uiso 1 1 d .

loop_
_atom_site_aniso_label
_atom_site_aniso_U_11
_atom_site_aniso_U_22
_atom_site_aniso_U_33
_atom_site_aniso_U_23
_atom_site_aniso_U_13
_atom_site_aniso_U_12
Tb1 0.01607(8) 0.02008(8) 0.01303(8) 0.00351(5) 0.00224(5) 0.00203(5)
Co2 0.01502(18) 0.01771(18) 0.01324(18) 0.00251(14) 0.00118(15) -0.00035(14)
O3 0.0213(11) 0.0362(13) 0.0199(11) -0.0020(9) -0.0009(9) 0.0032(9)
O4 0.0170(10) 0.0238(10) 0.0154(10) 0.0034(8) 0.0006(8) 0.0004(8)
O6 0.0190(10) 0.0223(10) 0.0186(10) 0.0038(8) 0.0013(9) -0.0010(8)
O7 0.0175(10) 0.0203(10) 0.0148(10) 0.0024(8) 0.0004(8) -0.0001(8)
O8 0.0216(11) 0.0194(10) 0.0187(10) 0.0025(8) 0.0019(9) 0.0012(8)
O1 0.0199(10) 0.0213(10) 0.0154(10) -0.0005(8) -0.0010(8) 0.0020(8)
O2 0.0198(11) 0.0320(12) 0.0179(10) 0.0014(9) 0.0001(9) 0.0029(9)
O5 0.0325(13) 0.0217(11) 0.0192(11) 0.0006(8) 0.0035(10) 0.0027(9)
O9 0.0196(11) 0.0266(11) 0.0210(11) 0.0064(9) 0.0037(9) 0.0003(9)
N5 0.0216(13) 0.0220(12) 0.0175(12) 0.0038(10) -0.0001(10) 0.0002(10)
O10 0.0299(14) 0.0483(16) 0.0274(13) 0.0003(11) 0.0095(11) 0.0004(12)
C7 0.0220(14) 0.0218(14) 0.0156(13) 0.0030(11) 0.0032(12) -0.0020(11)
N8 0.0218(13) 0.0296(14) 0.0205(13) 0.0015(10) 0.0028(11) 0.0022(11)
C9 0.0170(15) 0.0413(19) 0.0265(17) 0.0085(14) -0.0003(13) -0.0065(13)
C10 0.0241(16) 0.0288(16) 0.0212(15) 0.0040(12) 0.0020(13) 0.0011(12)
C11 0.0205(14) 0.0200(14) 0.0218(15) 0.0001(11) 0.0027(12) -0.0003(11)
C12 0.0318(18) 0.0321(17) 0.0179(15) -0.0049(12) -0.0029(13) 0.0055(14)
C13 0.0188(14) 0.0265(15) 0.0174(14) 0.0050(11) 0.0001(12) -0.0022(11)
C14 0.0218(16) 0.0370(18) 0.0268(17) 0.0068(14) -0.0006(14) -0.0003(13)
C15 0.0232(16) 0.0288(16) 0.0266(16) 0.0070(13) 0.0023(13) -0.0012(13)
C16 0.0276(17) 0.0399(19) 0.0255(17) 0.0057(14) 0.0073(14) 0.0008(14)
C17 0.0273(16) 0.0222(15) 0.0268(16) -0.0007(12) -0.0015(14) 0.0049(12)
C18 0.0357(19) 0.0341(18) 0.0260(17) -0.0066(14) -0.0097(15) 0.0046(15)
C20 0.0329(18) 0.0317(17) 0.0257(17) 0.0126(13) -0.0071(15) 0.0001(14)
C22 0.0303(18) 0.0288(17) 0.0293(17) -0.0016(13) 0.0026(15) 0.0037(14)
C23 0.0336(19) 0.0237(16) 0.044(2) 0.0043(15) 0.0096(17) 0.0012(14)
C24 0.0332(19) 0.0239(16) 0.0333(18) 0.0018(13) 0.0035(15) 0.0018(13)
C26 0.0335(19) 0.0284(17) 0.038(2) 0.0157(15) 0.0051(16) -0.0017(14)
C28 0.0312(19) 0.039(2) 0.0320(19) 0.0160(15) 0.0056(16) -0.0030(15)
C1 0.040(2) 0.0222(16) 0.042(2) 0.0019(14) -0.0016(17) -0.0004(14)
C2 0.040(2) 0.0329(19) 0.038(2) -0.0067(16) -0.0011(17) 0.0127(16)
C3 0.041(2) 0.037(2) 0.039(2) 0.0027(16) 0.0125(18) 0.0075(17)
C4 0.037(2) 0.0259(17) 0.045(2) -0.0053(15) -0.0082(18) 0.0067(15)

loop_
_atom_type_symbol
_atom_type_description
_atom_type_scat_dispersion_real
_atom_type_scat_dispersion_imag
_atom_type_scat_source
C C 0.0033 0.0016 'International Tables Vol C Tables 4.2.6.8 and 6.1.1.4'
H H 0.0000 0.0000 'International Tables Vol C Tables 4.2.6.8 and 6.1.1.4'
N N 0.0061 0.0033 'International Tables Vol C Tables 4.2.6.8 and 6.1.1.4'
O O 0.0106 0.0060 'International Tables Vol C Tables 4.2.6.8 and 6.1.1.4'
Co Co 0.3494 0.9721 'International Tables Vol C Tables 4.2.6.8 and 6.1.1.4'
Tb Tb -0.1723 4.1537 'International Tables Vol C Tables 4.2.6.8 and 6.1.1.4'

loop_
_geom_angle_atom_site_label_1
_geom_angle_atom_site_label_2
_geom_angle_atom_site_label_3
_geom_angle
_geom_angle_site_symmetry_1
_geom_angle_site_symmetry_3
O4 Tb1 O1 147.08(8) 2_677 .
O4 Tb1 O5 79.55(9) 2_677 2_677
O1 Tb1 O5 110.79(9) . 2_677
O4 Tb1 O9 110.06(9) 2_677 .
O1 Tb1 O9 79.60(8) . .
O5 Tb1 O9 145.50(8) 2_677 .
O4 Tb1 O7 69.00(8) 2_677 2_677
O1 Tb1 O7 83.53(8) . 2_677
O5 Tb1 O7 74.13(8) 2_677 2_677
O9 Tb1 O7 140.35(8) . 2_677
O4 Tb1 O7 82.80(8) 2_677 .
O1 Tb1 O7 69.62(8) . .
O5 Tb1 O7 140.99(8) 2_677 .
O9 Tb1 O7 73.42(8) . .
O7 Tb1 O7 67.09(9) 2_677 .
O4 Tb1 O2 80.32(8) 2_677 .
O1 Tb1 O2 131.72(8) . .
O5 Tb1 O2 78.11(9) 2_677 .
O9 Tb1 O2 71.41(8) . .
O7 Tb1 O2 141.57(8) 2_677 .
O7 Tb1 O2 132.45(8) . .
O4 Tb1 O3 130.16(8) 2_677 .
O1 Tb1 O3 82.68(8) . .
O5 Tb1 O3 76.97(9) 2_677 .
O9 Tb1 O3 71.78(9) . .
O7 Tb1 O3 140.88(8) 2_677 .
O7 Tb1 O3 138.65(8) . .
O2 Tb1 O3 52.18(8) . .
O4 Co2 O1 91.23(10) . .
O4 Co2 O6 176.18(10) . .
O1 Co2 O6 92.53(10) . .
O4 Co2 O8 90.84(10) . .
O1 Co2 O8 176.54(10) . .
O6 Co2 O8 85.37(10) . .
O4 Co2 O7 87.66(10) . .
O1 Co2 O7 88.53(10) . .
O6 Co2 O7 93.09(10) . .
O8 Co2 O7 94.33(10) . .
O4 Co2 N5 86.71(11) . .
O1 Co2 N5 86.80(11) . .
O6 Co2 N5 92.84(11) . .
O8 Co2 N5 90.54(11) . .
O7 Co2 N5 172.61(11) . .
O4 Co2 Tb1 42.41(7) . 2_677
O1 Co2 Tb1 98.42(7) . 2_677
O6 Co2 Tb1 137.37(7) . 2_677
O8 Co2 Tb1 84.98(7) . 2_677
O7 Co2 Tb1 46.56(7) . 2_677
N5 Co2 Tb1 128.65(9) . 2_677
N8 O3 Tb1 94.09(18) . .
C9 O4 Co2 113.6(2) . .
C9 O4 Tb1 140.7(2) . 2_677
Co2 O4 Tb1 103.42(10) . 2_677
C7 O6 Co2 127.6(2) . .
Co2 O7 Tb1 97.67(9) . 2_677
Co2 O7 Tb1 97.40(9) . .
Tb1 O7 Tb1 112.91(9) 2_677 .
Co2 O7 H7 112(3) . .
Tb1 O7 H7 116(3) 2_677 .
Tb1 O7 H7 117(3) . .
C11 O8 Co2 127.8(2) . .
C12 O1 Co2 108.51(19) . .
C12 O1 Tb1 135.4(2) . .
Co2 O1 Tb1 102.37(10) . .
N8 O2 Tb1 96.36(18) . .
C11 O5 Tb1 131.4(2) . 2_677
C7 O9 Tb1 132.2(2) . .
C20 N5 C14 108.4(3) . .
C20 N5 C18 110.3(3) . .
C14 N5 C18 111.3(3) . .
C20 N5 Co2 114.2(2) . .
C14 N5 Co2 104.4(2) . .
C18 N5 Co2 108.1(2) . .
O9 C7 O6 125.9(3) . .
O9 C7 C13 118.2(3) . .
O6 C7 C13 116.0(3) . .
O10 N8 O2 121.5(3) . .
O10 N8 O3 122.2(3) . .
O2 N8 O3 116.3(3) . .
O4 C9 C14 109.9(3) . .
O4 C9 H9A 109.7 . .
C14 C9 H9A 109.7 . .
O4 C9 H9B 109.7 . .
C14 C9 H9B 109.7 . .
H9A C9 H9B 108.2 . .
C16 C10 C13 121.4(3) . .
C16 C10 H10 119.3 . .
C13 C10 H10 119.3 . .
O5 C11 O8 125.7(3) . .
O5 C11 C17 119.4(3) . .
O8 C11 C17 114.9(3) . .
O1 C12 C18 108.0(3) . .
O1 C12 H12A 110.1 . .
C18 C12 H12A 110.1 . .
O1 C12 H12B 110.1 . .
C18 C12 H12B 110.1 . .
H12A C12 H12B 108.4 . .
C10 C13 C15 120.2(3) . .
C10 C13 C7 117.0(3) . .
C15 C13 C7 122.7(3) . .
N5 C14 C9 108.3(3) . .
N5 C14 H14A 110.0 . .
C9 C14 H14A 110.0 . .
N5 C14 H14B 110.0 . .
C9 C14 H14B 110.0 . .
H14A C14 H14B 108.4 . .
C13 C15 C26 117.3(3) . .
C13 C15 C23 124.5(3) . .
C26 C15 C23 118.2(3) . .
C10 C16 C28 118.8(3) . .
C10 C16 H16 120.6 . .
C28 C16 H16 120.6 . .
C24 C17 C22 120.7(3) . .
C24 C17 C11 117.8(3) . .
C22 C17 C11 121.4(3) . .
N5 C18 C12 108.3(3) . .
N5 C18 H18A 110.0 . .
C12 C18 H18A 110.0 . .
N5 C18 H18B 110.0 . .
C12 C18 H18B 110.0 . .
H18A C18 H18B 108.4 . .
N5 C20 H20A 109.5 . .
N5 C20 H20B 109.5 . .
H20A C20 H20B 109.5 . .
N5 C20 H20C 109.5 . .
H20A C20 H20C 109.5 . .
H20B C20 H20C 109.5 . .
C17 C22 C2 117.0(4) . .
C17 C22 C3 123.7(3) . .
C2 C22 C3 119.2(3) . .
C15 C23 H23A 109.5 . .
C15 C23 H23B 109.5 . .
H23A C23 H23B 109.5 . .
C15 C23 H23C 109.5 . .
H23A C23 H23C 109.5 . .
H23B C23 H23C 109.5 . .
C17 C24 C1 120.9(4) . .
C17 C24 H24 119.6 . .
C1 C24 H24 119.6 . .
C28 C26 C15 121.9(3) . .
C28 C26 H26 119.1 . .
C15 C26 H26 119.1 . .
C26 C28 C16 120.3(3) . .
C26 C28 H28 119.9 . .
C16 C28 H28 119.9 . .
C4 C1 C24 118.9(4) . .
C4 C1 H1 120.6 . .
C24 C1 H1 120.6 . .
C4 C2 C22 122.1(4) . .
C4 C2 H2 119.0 . .
C22 C2 H2 119.0 . .
C22 C3 H3A 109.5 . .
C22 C3 H3B 109.5 . .
H3A C3 H3B 109.5 . .
C22 C3 H3C 109.5 . .
H3A C3 H3C 109.5 . .
H3B C3 H3C 109.5 . .
C2 C4 C1 120.3(3) . .
C2 C4 H4 119.8 . .
C1 C4 H4 119.8 . .

loop_
_geom_bond_atom_site_label_1
_geom_bond_atom_site_label_2
_geom_bond_distance
_geom_bond_site_symmetry_2
Tb1 O4 2.266(2) 2_677
Tb1 O1 2.278(2) .
Tb1 O5 2.341(2) 2_677
Tb1 O9 2.355(2) .
Tb1 O7 2.394(2) 2_677
Tb1 O7 2.395(2) .
Tb1 O2 2.443(2) .
Tb1 O3 2.487(2) .
Co2 O4 1.887(2) .
Co2 O1 1.897(2) .
Co2 O6 1.918(2) .
Co2 O8 1.925(2) .
Co2 O7 1.927(2) .
Co2 N5 1.952(3) .
Co2 Tb1 3.2676(8) 2_677
O3 N8 1.280(4) .
O4 C9 1.410(4) .
O4 Tb1 2.266(2) 2_677
O6 C7 1.276(4) .
O7 Tb1 2.394(2) 2_677
O7 H7 0.94(5) .
O8 C11 1.275(4) .
O1 C12 1.415(4) .
O2 N8 1.273(4) .
O5 C11 1.256(4) .
O5 Tb1 2.341(2) 2_677
O9 C7 1.252(4) .
N5 C20 1.476(4) .
N5 C14 1.497(4) .
N5 C18 1.498(4) .
O10 N8 1.220(4) .
C7 C13 1.503(4) .
C9 C14 1.507(5) .
C9 H9A 0.9900 .
C9 H9B 0.9900 .
C10 C16 1.382(5) .
C10 C13 1.392(5) .
C10 H10 0.9500 .
C11 C17 1.501(4) .
C12 C18 1.502(5) .
C12 H12A 0.9900 .
C12 H12B 0.9900 .
C13 C15 1.402(5) .
C14 H14A 0.9900 .
C14 H14B 0.9900 .
C15 C26 1.402(5) .
C15 C23 1.511(5) .
C16 C28 1.383(6) .
C16 H16 0.9500 .
C17 C24 1.394(5) .
C17 C22 1.406(5) .
C18 H18A 0.9900 .
C18 H18B 0.9900 .
C20 H20A 0.9800 .
C20 H20B 0.9800 .
C20 H20C 0.9800 .
C22 C2 1.407(5) .
C22 C3 1.506(6) .
C23 H23A 0.9800 .
C23 H23B 0.9800 .
C23 H23C 0.9800 .
C24 C1 1.395(5) .
C24 H24 0.9500 .
C26 C28 1.381(6) .
C26 H26 0.9500 .
C28 H28 0.9500 .
C1 C4 1.388(6) .
C1 H1 0.9500 .
C2 C4 1.381(6) .
C2 H2 0.9500 .
C3 H3A 0.9800 .
C3 H3B 0.9800 .
C3 H3C 0.9800 .
C4 H4 0.9500 .
